data_7224434
loop_
_publ_author_name
'Wang, Guang-Tu'
'Zhang, Jing-Chuan'
'Tang, Zeng-Yi'
'Zhou, Heng-Tai'
'Zhang, Li'
'Yang, Rui-Wu'
'Zou, Ping'
'Yu, Ying-Hui'
'Gao, Jin-Sheng'
'Hou, Guang-Feng'

_publ_section_title
;
 Synthesis, structures, luminescence and magnetism of nine lanthanide
 complexes with three-dimensional frameworks constructed from
 2-(pyridyl-N-oxide)methylphosphonic acid and oxalic acid
;
_journal_issue 14
_journal_name_full CrystEngComm
_journal_page_first 2437
_journal_paper_doi 10.1039/C6CE00023A
_journal_volume 18
_journal_year 2016
_chemical_absolute_configuration ad
_chemical_formula_moiety 'C10 H12 Er2 N O15 P, H2 O'
_chemical_formula_sum 'C10 H14 Er2 N O16 P'
_chemical_formula_weight 769.71
_chemical_name_systematic
; 
 ? 
;
_space_group_IT_number 19
_symmetry_cell_setting orthorhombic
_symmetry_space_group_name_Hall 'P 2ac 2ab'
_symmetry_space_group_name_H-M 'P 21 21 21'
_atom_sites_solution_hydrogens geom
_atom_sites_solution_primary direct
_atom_sites_solution_secondary difmap
_audit_creation_method SHELXL-97
_audit_update_record
;
2016-02-01 deposited with the CCDC.
2016-02-23 downloaded from the CCDC.
;
_cell_angle_alpha 90.00
_cell_angle_beta 90.00
_cell_angle_gamma 90.00
_cell_formula_units_Z 4
_cell_length_a 10.989(2)
_cell_length_b 11.526(2)
_cell_length_c 14.980(3)
_cell_measurement_reflns_used 18502
_cell_measurement_temperature 293(2)
_cell_measurement_theta_max 27.48
_cell_measurement_theta_min 3.24
_cell_volume 1897.4(6)
_computing_cell_refinement RAPID-AUTO
_computing_data_collection 'RAPID-AUTO (Rigaku Corporation, 1998)'
_computing_data_reduction 'CrystalStructure (Rigaku/MSC and Rigaku Corporation, 2002)'
_computing_molecular_graphics 'SHELXTL (Sheldrick, 2008)'
_computing_publication_material SHELXL-97
_computing_structure_refinement 'SHELXL-97 (Sheldrick, 2008)'
_computing_structure_solution 'SHELXS-97 (Sheldrick, 2008)'
_diffrn_ambient_temperature 293(2)
_diffrn_measured_fraction_theta_full 0.997
_diffrn_measured_fraction_theta_max 0.997
_diffrn_measurement_device_type 'Rigaku RAXIS-RAPID'
_diffrn_measurement_method '\w scan'
_diffrn_radiation_monochromator graphite
_diffrn_radiation_source 'fine-focus sealed tube'
_diffrn_radiation_type MoK\a
_diffrn_radiation_wavelength 0.71073
_diffrn_reflns_av_R_equivalents 0.0364
_diffrn_reflns_av_sigmaI/netI 0.0304
_diffrn_reflns_limit_h_max 13
_diffrn_reflns_limit_h_min -11
_diffrn_reflns_limit_k_max 13
_diffrn_reflns_limit_k_min -13
_diffrn_reflns_limit_l_max 17
_diffrn_reflns_limit_l_min -17
_diffrn_reflns_number 14804
_diffrn_reflns_theta_full 24.98
_diffrn_reflns_theta_max 24.98
_diffrn_reflns_theta_min 3.24
_diffrn_standards_decay_% 0
_diffrn_standards_interval_count 0
_diffrn_standards_interval_time 0
_diffrn_standards_number 0
_exptl_absorpt_coefficient_mu 8.955
_exptl_absorpt_correction_T_max 0.1159
_exptl_absorpt_correction_T_min 0.1039
_exptl_absorpt_correction_type multi-scan
_exptl_absorpt_process_details 'ABSCOR (Higashi, 1995)'
_exptl_crystal_colour colorless
_exptl_crystal_density_diffrn 2.695
_exptl_crystal_density_method 'not measured'
_exptl_crystal_description block
_exptl_crystal_F_000 1440
_exptl_crystal_size_max 0.46
_exptl_crystal_size_mid 0.45
_exptl_crystal_size_min 0.42
_refine_diff_density_max 0.413
_refine_diff_density_min -0.970
_refine_diff_density_rms 0.124
_refine_ls_abs_structure_details 'Flack H D (1983), Acta Cryst. A39, 876-881'
_refine_ls_abs_structure_Flack -0.009(10)
_refine_ls_extinction_method none
_refine_ls_goodness_of_fit_ref 1.073
_refine_ls_hydrogen_treatment mixed
_refine_ls_matrix_type full
_refine_ls_number_parameters 271
_refine_ls_number_reflns 3323
_refine_ls_number_restraints 0
_refine_ls_restrained_S_all 1.073
_refine_ls_R_factor_all 0.0161
_refine_ls_R_factor_gt 0.0157
_refine_ls_shift/su_max 0.002
_refine_ls_shift/su_mean 0.000
_refine_ls_structure_factor_coef Fsqd
_refine_ls_weighting_details 'calc w=1/[\s^2^(Fo^2^)+(0.0000P)^2^+4.2413P] where P=(Fo^2^+2Fc^2^)/3'
_refine_ls_weighting_scheme calc
_refine_ls_wR_factor_gt 0.0396
_refine_ls_wR_factor_ref 0.0397
_reflns_number_gt 3296
_reflns_number_total 3323
_reflns_threshold_expression >2sigma(I)
_cod_data_source_file c6ce00023a2.cif
_cod_data_source_block 6-ER
_cod_depositor_comments 'Adding full bibliography for 7224429--7224437.cif.'
_cod_original_cell_volume 1897.3(7)
_cod_database_code 7224434

loop_
_symmetry_equiv_pos_as_xyz
'x, y, z'
'-x+1/2, -y, z+1/2'
'-x, y+1/2, -z+1/2'
'x+1/2, -y+1/2, -z'

loop_
_atom_site_label
_atom_site_type_symbol
_atom_site_fract_x
_atom_site_fract_y
_atom_site_fract_z
_atom_site_U_iso_or_equiv
_atom_site_adp_type
_atom_site_occupancy
_atom_site_symmetry_multiplicity
_atom_site_calc_flag
_atom_site_refinement_flags
C1 C 0.2901(6) 0.9419(5) 0.7494(4) 0.0317(15) Uani 1 1 d .
H1 H 0.2263 0.9729 0.7825 0.038 Uiso 1 1 calc R
C2 C 0.3945(7) 1.0035(5) 0.7376(5) 0.0452(19) Uani 1 1 d .
H2 H 0.4022 1.0763 0.7638 0.054 Uiso 1 1 calc R
C3 C 0.4894(7) 0.9592(6) 0.6872(4) 0.0439(17) Uani 1 1 d .
H3 H 0.5598 1.0021 0.6776 0.053 Uiso 1 1 calc R
C4 C 0.4763(5) 0.8493(5) 0.6515(4) 0.0323(14) Uani 1 1 d .
H4 H 0.5395 0.8177 0.6181 0.039 Uiso 1 1 calc R
C5 C 0.3710(4) 0.7854(5) 0.6643(3) 0.0174(10) Uani 1 1 d .
C6 C 0.3517(4) 0.6680(4) 0.6264(3) 0.0180(10) Uani 1 1 d .
H6A H 0.3052 0.6221 0.6686 0.022 Uiso 1 1 calc R
H6B H 0.4302 0.6307 0.6187 0.022 Uiso 1 1 calc R
C7 C 0.3438(4) 0.6318(4) 0.2084(3) 0.0129(10) Uani 1 1 d .
C8 C 0.3704(4) 0.7576(4) 0.1811(3) 0.0134(10) Uani 1 1 d .
C9 C 0.5193(4) 0.2807(4) 0.5571(3) 0.0141(9) Uani 1 1 d .
C10 C 0.4707(4) 0.1764(4) 0.5013(3) 0.0123(10) Uani 1 1 d .
Er1 Er 0.508633(17) 0.731341(17) 0.366020(13) 0.00928(6) Uani 1 1 d .
Er2 Er 0.252502(19) 0.353573(15) 0.507980(12) 0.00903(6) Uani 1 1 d .
N1 N 0.2796(4) 0.8347(4) 0.7125(2) 0.0150(9) Uani 1 1 d .
O1 O 0.3508(3) 0.7406(3) 0.4562(2) 0.0162(8) Uani 1 1 d .
O2 O 0.2633(3) 0.5437(3) 0.4892(2) 0.0161(7) Uani 1 1 d .
O3 O 0.1489(3) 0.7252(3) 0.5329(2) 0.0147(7) Uani 1 1 d .
O4 O 0.1753(3) 0.7769(4) 0.7279(2) 0.0177(7) Uani 1 1 d .
O5 O 0.3953(3) 0.5960(3) 0.2789(2) 0.0204(8) Uani 1 1 d .
O6 O 0.2793(3) 0.5738(3) 0.1579(2) 0.0185(8) Uani 1 1 d .
O7 O 0.4338(4) 0.8162(3) 0.2329(2) 0.0232(8) Uani 1 1 d .
O8 O 0.3291(3) 0.7908(3) 0.1078(2) 0.0219(8) Uani 1 1 d .
O9 O 0.4463(3) 0.3612(3) 0.5703(3) 0.0245(9) Uani 1 1 d .
O10 O 0.6285(3) 0.2722(3) 0.5816(2) 0.0204(8) Uani 1 1 d .
O11 O 0.3632(3) 0.1813(3) 0.4754(2) 0.0176(7) Uani 1 1 d .
O12 O 0.5450(3) 0.0961(3) 0.4867(2) 0.0171(7) Uani 1 1 d .
O13 O 0.4867(4) 0.9319(3) 0.3702(2) 0.0256(8) Uani 1 1 d .
H131 H 0.5055 0.9873 0.4051 0.038 Uiso 1 1 d R
H132 H 0.4932 0.9780 0.3262 0.038 Uiso 1 1 d R
O14 O 0.5693(4) 0.5495(3) 0.4111(3) 0.0321(10) Uani 1 1 d .
H141 H 0.6248 0.5069 0.3931 0.048 Uiso 1 1 d R
H142 H 0.5324 0.5179 0.4557 0.048 Uiso 1 1 d R
O15 O 0.3162(4) 0.3843(3) 0.3619(3) 0.0310(10) Uani 1 1 d .
H151 H 0.3322 0.4466 0.3340 0.047 Uiso 1 1 d R
H152 H 0.3319 0.3280 0.3271 0.047 Uiso 1 1 d R
O16 O 0.2227(4) 0.9653(4) 0.4554(3) 0.0497(13) Uani 1 1 d .
H161 H 0.2484 1.0337 0.4649 0.075 Uiso 1 1 d R
H162 H 0.2550 0.9025 0.4733 0.075 Uiso 1 1 d R
P1 P 0.27216(11) 0.66828(9) 0.51917(8) 0.0093(2) Uani 1 1 d .

loop_
_atom_site_aniso_label
_atom_site_aniso_U_11
_atom_site_aniso_U_22
_atom_site_aniso_U_33
_atom_site_aniso_U_23
_atom_site_aniso_U_13
_atom_site_aniso_U_12
C1 0.039(4) 0.027(3) 0.029(3) -0.013(3) -0.008(3) -0.003(3)
C2 0.055(5) 0.027(4) 0.054(4) -0.015(3) -0.012(4) -0.016(3)
C3 0.044(4) 0.055(4) 0.032(3) -0.006(3) 0.000(3) -0.030(4)
C4 0.022(3) 0.049(4) 0.026(3) -0.009(3) 0.004(2) -0.013(3)
C5 0.016(2) 0.025(3) 0.011(2) -0.002(2) -0.0021(19) -0.002(2)
C6 0.018(2) 0.025(3) 0.011(2) -0.001(2) -0.003(2) 0.001(2)
C7 0.012(2) 0.017(2) 0.010(2) 0.001(2) 0.0021(19) -0.001(2)
C8 0.017(2) 0.013(3) 0.010(2) -0.0030(19) -0.0011(19) 0.0065(19)
C9 0.013(2) 0.017(2) 0.012(2) -0.004(2) 0.0002(19) 0.001(2)
C10 0.012(2) 0.0116(19) 0.013(2) 0.003(2) 0.0032(18) 0.0010(17)
Er1 0.00806(10) 0.01200(9) 0.00777(10) -0.00031(8) -0.00039(8) -0.00227(9)
Er2 0.00771(10) 0.00848(9) 0.01090(10) -0.00149(7) 0.00346(9) 0.00006(8)
N1 0.014(2) 0.020(2) 0.0105(18) -0.0032(17) -0.0048(16) -0.0033(17)
O1 0.0181(17) 0.0131(18) 0.0175(17) -0.0016(14) 0.0062(14) -0.0039(14)
O2 0.0220(18) 0.0103(14) 0.0159(15) 0.0001(13) -0.0020(17) -0.0019(14)
O3 0.0129(16) 0.0196(16) 0.0115(17) -0.0013(15) 0.0029(13) 0.0026(15)
O4 0.0119(16) 0.0278(18) 0.0133(16) -0.0045(17) 0.0010(14) -0.0062(17)
O5 0.031(2) 0.0144(17) 0.0154(18) 0.0026(15) -0.0120(16) -0.0073(16)
O6 0.023(2) 0.0176(17) 0.0147(17) 0.0005(14) -0.0075(14) -0.0054(15)
O7 0.039(2) 0.0136(17) 0.0175(17) -0.0003(15) -0.0097(17) -0.0038(16)
O8 0.038(2) 0.0137(19) 0.0143(17) 0.0016(15) -0.0130(15) 0.0003(16)
O9 0.0136(18) 0.0199(18) 0.040(2) -0.0174(19) -0.0026(16) 0.0055(15)
O10 0.0119(17) 0.0240(18) 0.0254(19) -0.0122(17) -0.0039(14) 0.0051(16)
O11 0.0080(17) 0.0176(16) 0.0272(18) -0.0083(16) -0.0041(15) 0.0007(13)
O12 0.0104(17) 0.0118(14) 0.0290(19) -0.0064(16) -0.0016(15) 0.0019(13)
O13 0.043(2) 0.0144(15) 0.0195(17) -0.0023(15) -0.010(2) -0.0084(17)
O14 0.037(2) 0.0172(19) 0.042(2) 0.0068(18) -0.014(2) 0.0011(17)
O15 0.062(3) 0.0143(18) 0.0171(18) -0.0021(17) 0.021(2) -0.0069(17)
O16 0.052(3) 0.022(2) 0.074(3) 0.012(2) 0.031(3) 0.003(2)
P1 0.0099(6) 0.0087(5) 0.0094(5) -0.0010(4) 0.0029(5) -0.0007(4)

loop_
_atom_type_symbol
_atom_type_description
_atom_type_scat_dispersion_real
_atom_type_scat_dispersion_imag
_atom_type_scat_source
C C 0.0033 0.0016 'International Tables Vol C Tables 4.2.6.8 and 6.1.1.4'
H H 0.0000 0.0000 'International Tables Vol C Tables 4.2.6.8 and 6.1.1.4'
Er Er -0.2586 4.9576 'International Tables Vol C Tables 4.2.6.8 and 6.1.1.4'
N N 0.0061 0.0033 'International Tables Vol C Tables 4.2.6.8 and 6.1.1.4'
O O 0.0106 0.0060 'International Tables Vol C Tables 4.2.6.8 and 6.1.1.4'
P P 0.1023 0.0942 'International Tables Vol C Tables 4.2.6.8 and 6.1.1.4'

loop_
_geom_angle_atom_site_label_1
_geom_angle_atom_site_label_2
_geom_angle_atom_site_label_3
_geom_angle
_geom_angle_site_symmetry_1
_geom_angle_site_symmetry_3
N1 C1 C2 119.6(6) . .
N1 C1 H1 120.2 . .
C2 C1 H1 120.2 . .
C1 C2 C3 120.9(6) . .
C1 C2 H2 119.6 . .
C3 C2 H2 119.6 . .
C4 C3 C2 118.1(6) . .
C4 C3 H3 121.0 . .
C2 C3 H3 121.0 . .
C3 C4 C5 121.4(6) . .
C3 C4 H4 119.3 . .
C5 C4 H4 119.3 . .
N1 C5 C4 117.9(5) . .
N1 C5 C6 118.6(4) . .
C4 C5 C6 123.5(5) . .
C5 C6 P1 113.8(3) . .
C5 C6 H6A 108.8 . .
P1 C6 H6A 108.8 . .
C5 C6 H6B 108.8 . .
P1 C6 H6B 108.8 . .
H6A C6 H6B 107.7 . .
O6 C7 O5 126.3(5) . .
O6 C7 C8 117.3(4) . .
O5 C7 C8 116.4(4) . .
O7 C8 O8 126.0(5) . .
O7 C8 C7 117.0(4) . .
O8 C8 C7 117.0(4) . .
O9 C9 O10 128.8(5) . .
O9 C9 C10 116.1(4) . .
O10 C9 C10 115.0(4) . .
O11 C10 O12 126.7(4) . .
O11 C10 C9 117.3(4) . .
O12 C10 C9 116.1(4) . .
O1 Er1 O3 96.76(13) . 4_566
O1 Er1 O14 95.27(14) . .
O3 Er1 O14 78.70(14) 4_566 .
O1 Er1 O4 179.45(13) . 4_566
O3 Er1 O4 82.78(12) 4_566 4_566
O14 Er1 O4 84.94(15) . 4_566
O1 Er1 O13 81.59(13) . .
O3 Er1 O13 80.15(13) 4_566 .
O14 Er1 O13 158.09(13) . .
O4 Er1 O13 98.02(14) 4_566 .
O1 Er1 O7 102.89(13) . .
O3 Er1 O7 136.30(13) 4_566 .
O14 Er1 O7 136.38(13) . .
O4 Er1 O7 77.26(13) 4_566 .
O13 Er1 O7 64.94(12) . .
O1 Er1 O5 87.46(13) . .
O3 Er1 O5 152.15(13) 4_566 .
O14 Er1 O5 73.50(13) . .
O4 Er1 O5 93.08(13) 4_566 .
O13 Er1 O5 127.67(12) . .
O7 Er1 O5 68.16(12) . .
O2 Er2 O15 73.33(12) . .
O2 Er2 O9 87.95(12) . .
O15 Er2 O9 95.53(14) . .
O2 Er2 O12 79.20(12) . 4_456
O15 Er2 O12 106.62(14) . 4_456
O9 Er2 O12 149.72(12) . 4_456
O2 Er2 O11 140.62(12) . .
O15 Er2 O11 77.30(13) . .
O9 Er2 O11 69.27(12) . .
O12 Er2 O11 135.04(11) 4_456 .
O2 Er2 O10 123.89(12) . 4_456
O15 Er2 O10 74.72(13) . 4_456
O9 Er2 O10 140.08(12) . 4_456
O12 Er2 O10 67.52(11) 4_456 4_456
O11 Er2 O10 70.83(12) . 4_456
O2 Er2 O8 141.51(12) . 2_565
O15 Er2 O8 143.25(12) . 2_565
O9 Er2 O8 96.77(13) . 2_565
O12 Er2 O8 77.80(12) 4_456 2_565
O11 Er2 O8 75.00(12) . 2_565
O10 Er2 O8 73.67(12) 4_456 2_565
O2 Er2 O6 77.49(11) . 2_565
O15 Er2 O6 149.73(12) . 2_565
O9 Er2 O6 75.36(12) . 2_565
O12 Er2 O6 75.14(12) 4_456 2_565
O11 Er2 O6 123.54(12) . 2_565
O10 Er2 O6 130.19(11) 4_456 2_565
O8 Er2 O6 67.02(11) 2_565 2_565
O4 N1 C1 116.9(4) . .
O4 N1 C5 120.9(4) . .
C1 N1 C5 122.2(5) . .
P1 O1 Er1 143.0(2) . .
P1 O2 Er2 155.33(19) . .
P1 O3 Er1 144.07(19) . 4_466
N1 O4 Er1 126.2(3) . 4_466
C7 O5 Er1 118.5(3) . .
C7 O6 Er2 117.7(3) . 2_564
C8 O7 Er1 119.8(3) . .
C8 O8 Er2 118.0(3) . 2_564
C9 O9 Er2 119.9(3) . .
C9 O10 Er2 115.2(3) . 4_556
C10 O11 Er2 117.3(3) . .
C10 O12 Er2 116.3(3) . 4_556
Er1 O13 H131 137.6 . .
Er1 O13 H132 126.3 . .
H131 O13 H132 89.2 . .
Er1 O14 H141 131.1 . .
Er1 O14 H142 118.5 . .
H141 O14 H142 110.4 . .
Er2 O15 H151 130.8 . .
Er2 O15 H152 121.5 . .
H151 O15 H152 107.6 . .
H161 O16 H162 126.8 . .
O2 P1 O3 113.2(2) . .
O2 P1 O1 111.84(19) . .
O3 P1 O1 110.7(2) . .
O2 P1 C6 106.9(2) . .
O3 P1 C6 108.0(2) . .
O1 P1 C6 105.9(2) . .

loop_
_geom_bond_atom_site_label_1
_geom_bond_atom_site_label_2
_geom_bond_distance
_geom_bond_site_symmetry_2
C1 N1 1.358(7) .
C1 C2 1.361(10) .
C1 H1 0.9300 .
C2 C3 1.385(10) .
C2 H2 0.9300 .
C3 C4 1.382(8) .
C3 H3 0.9300 .
C4 C5 1.385(7) .
C4 H4 0.9300 .
C5 N1 1.361(6) .
C5 C6 1.483(7) .
C6 P1 1.829(5) .
C6 H6A 0.9700 .
C6 H6B 0.9700 .
C7 O6 1.234(6) .
C7 O5 1.268(6) .
C7 C8 1.534(7) .
C8 O7 1.242(6) .
C8 O8 1.248(6) .
C9 O9 1.243(6) .
C9 O10 1.259(6) .
C9 C10 1.558(6) .
C10 O11 1.245(6) .
C10 O12 1.254(5) .
Er1 O1 2.202(3) .
Er1 O3 2.218(3) 4_566
Er1 O14 2.301(4) .
Er1 O4 2.311(3) 4_566
Er1 O13 2.325(3) .
Er1 O7 2.368(3) .
Er1 O5 2.384(3) .
Er2 O2 2.213(3) .
Er2 O15 2.325(4) .
Er2 O9 2.327(3) .
Er2 O12 2.354(3) 4_456
Er2 O11 2.379(3) .
Er2 O10 2.400(3) 4_456
Er2 O8 2.410(3) 2_565
Er2 O6 2.422(3) 2_565
N1 O4 1.346(5) .
O1 P1 1.526(3) .
O2 P1 1.507(3) .
O3 P1 1.519(3) .
O3 Er1 2.218(3) 4_466
O4 Er1 2.311(3) 4_466
O6 Er2 2.422(3) 2_564
O8 Er2 2.410(3) 2_564
O10 Er2 2.400(3) 4_556
O12 Er2 2.354(3) 4_556
O13 H131 0.8501 .
O13 H132 0.8500 .
O14 H141 0.8283 .
O14 H142 0.8614 .
O15 H151 0.8499 .
O15 H152 0.8500 .
O16 H161 0.8500 .
O16 H162 0.8500 .

loop_
_geom_hbond_atom_site_label_D
_geom_hbond_atom_site_label_H
_geom_hbond_atom_site_label_A
_geom_hbond_distance_DH
_geom_hbond_distance_HA
_geom_hbond_distance_DA
_geom_hbond_angle_DHA
_geom_hbond_site_symmetry_A
O16 H161 O11 0.85 2.12 2.945(6) 162.4 1_565
O16 H162 O1 0.85 2.16 2.948(6) 154.6 .
O15 H152 O4 0.85 1.92 2.736(5) 161.6 2_564
O15 H151 O5 0.85 2.03 2.873(5) 170.9 .
O14 H142 O9 0.86 2.67 3.495(6) 162.3 .
O14 H141 O8 0.83 2.54 3.197(5) 136.8 3_645
O13 H132 O5 0.85 2.42 3.202(5) 154.2 3_655
O13 H131 O12 0.85 1.81 2.653(5) 175.2 1_565
